data_4109933
loop_
_publ_author_name
'Xuefeng Jiang'
'Shengming Ma'

_publ_section_title
;
 trans-RhCl(CO)(PPh3)2-Catalyzed Monomeric and Dimeric Cycloisomerization
 of Propargylic 2,3-Dienoates. Establishment of \a,\b-Unsaturated
 \d-Lactone Rings by Cyclometallation
;
_journal_name_full 'Journal of the American Chemical Society'
_journal_page_first 11600
_journal_page_last 11607
_journal_paper_doi 10.1021/ja073582u
_journal_volume 129
_journal_year 2007
_chemical_absolute_configuration ad
_chemical_formula_sum 'C22 H20 O2'
_chemical_formula_weight 316.38
_chemical_name_systematic
; 
 ? 
;
_space_group_IT_number 19
_symmetry_cell_setting orthorhombic
_symmetry_space_group_name_Hall 'P 2ac 2ab'
_symmetry_space_group_name_H-M 'P 21 21 21'
_atom_sites_solution_hydrogens geom
_atom_sites_solution_primary direct
_atom_sites_solution_secondary difmap
_audit_creation_method SHELXL-97
_cell_angle_alpha 90.00
_cell_angle_beta 90.00
_cell_angle_gamma 90.00
_cell_formula_units_Z 4
_cell_length_a 6.0205(7)
_cell_length_b 16.6705(18)
_cell_length_c 17.5656(19)
_cell_measurement_reflns_used 3486
_cell_measurement_temperature 293(2)
_cell_measurement_theta_max 55.992
_cell_measurement_theta_min 4.638
_cell_volume 1763.0(3)
_computing_cell_refinement 'Bruker SMART'
_computing_data_collection 'Bruker SMART'
_computing_data_reduction 'Bruker SHELXTL'
_computing_molecular_graphics 'Bruker SHELXTL'
_computing_publication_material 'Bruker SHELXTL'
_computing_structure_refinement 'SHELXL-97 (Sheldrick, 1997)'
_computing_structure_solution 'SHELXS-97 (Sheldrick, 1990)'
_diffrn_ambient_temperature 293(2)
_diffrn_measured_fraction_theta_full 1.000
_diffrn_measured_fraction_theta_max 1.000
_diffrn_measurement_device_type 'CCD area detector'
_diffrn_measurement_method 'phi and omega scans'
_diffrn_radiation_monochromator graphite
_diffrn_radiation_source 'fine-focus sealed tube'
_diffrn_radiation_type MoK\a
_diffrn_radiation_wavelength 0.71073
_diffrn_reflns_av_R_equivalents 0.1078
_diffrn_reflns_av_sigmaI/netI 0.0604
_diffrn_reflns_limit_h_max 7
_diffrn_reflns_limit_h_min -7
_diffrn_reflns_limit_k_max 21
_diffrn_reflns_limit_k_min -21
_diffrn_reflns_limit_l_max 22
_diffrn_reflns_limit_l_min -18
_diffrn_reflns_number 10498
_diffrn_reflns_theta_full 27.00
_diffrn_reflns_theta_max 27.00
_diffrn_reflns_theta_min 1.68
_exptl_absorpt_coefficient_mu 0.075
_exptl_absorpt_correction_T_max 1.00000
_exptl_absorpt_correction_T_min 0.83556
_exptl_absorpt_correction_type empirical
_exptl_crystal_colour colorless
_exptl_crystal_density_diffrn 1.192
_exptl_crystal_description prismatic
_exptl_crystal_F_000 672
_exptl_crystal_size_max 0.470
_exptl_crystal_size_mid 0.185
_exptl_crystal_size_min 0.148
_refine_diff_density_max 0.203
_refine_diff_density_min -0.201
_refine_diff_density_rms 0.042
_refine_ls_abs_structure_details 'Flack H D (1983), Acta Cryst. A39, 876-881'
_refine_ls_abs_structure_Flack 10(10)
_refine_ls_extinction_method none
_refine_ls_goodness_of_fit_ref 1.152
_refine_ls_hydrogen_treatment mixed
_refine_ls_matrix_type full
_refine_ls_number_parameters 222
_refine_ls_number_reflns 2238
_refine_ls_number_restraints 0
_refine_ls_restrained_S_all 1.152
_refine_ls_R_factor_all 0.0629
_refine_ls_R_factor_gt 0.0592
_refine_ls_shift/su_max 0.001
_refine_ls_shift/su_mean 0.000
_refine_ls_structure_factor_coef Fsqd
_refine_ls_weighting_details 'calc w=1/[\s^2^(Fo^2^)+(0.0677P)^2^+0.1764P] where P=(Fo^2^+2Fc^2^)/3'
_refine_ls_weighting_scheme calc
_refine_ls_wR_factor_gt 0.1473
_refine_ls_wR_factor_ref 0.1500
_reflns_number_gt 2069
_reflns_number_total 2238
_reflns_threshold_expression >2sigma(I)
_cod_data_source_file ja073582usi20070518_114008.cif
_cod_data_source_block cd25573
_cod_database_code 4109933

loop_
_symmetry_equiv_pos_as_xyz
'x, y, z'
'-x+1/2, -y, z+1/2'
'-x, y+1/2, -z+1/2'
'x+1/2, -y+1/2, -z'

loop_
_atom_site_label
_atom_site_type_symbol
_atom_site_fract_x
_atom_site_fract_y
_atom_site_fract_z
_atom_site_U_iso_or_equiv
_atom_site_adp_type
_atom_site_occupancy
_atom_site_symmetry_multiplicity
_atom_site_calc_flag
_atom_site_refinement_flags
O1 O -0.1032(4) 0.75837(11) 0.30241(12) 0.0618(6) Uani 1 1 d .
O2 O 0.2033(4) 0.75620(10) 0.23632(12) 0.0557(5) Uani 1 1 d .
C1 C 0.0487(5) 0.71923(14) 0.27813(15) 0.0464(6) Uani 1 1 d .
C2 C 0.0608(4) 0.63117(13) 0.28680(14) 0.0426(5) Uani 1 1 d .
C3 C 0.1949(5) 0.58792(13) 0.24170(14) 0.0428(5) Uani 1 1 d .
C4 C 0.3597(5) 0.62794(14) 0.19377(14) 0.0457(6) Uani 1 1 d .
C5 C 0.4000(5) 0.71374(15) 0.21450(16) 0.0533(7) Uani 1 1 d .
H5A H 0.5054 0.7157 0.2562 0.064 Uiso 1 1 calc R
H5B H 0.4669 0.7408 0.1713 0.064 Uiso 1 1 calc R
C6 C -0.1065(5) 0.59679(15) 0.34188(15) 0.0494(6) Uani 1 1 d .
H6A H -0.1053 0.5388 0.3375 0.059 Uiso 1 1 calc R
H6B H -0.2535 0.6153 0.3277 0.059 Uiso 1 1 calc R
C7 C -0.0631(5) 0.61949(15) 0.42389(14) 0.0483(6) Uani 1 1 d .
C8 C -0.2273(6) 0.65253(17) 0.46772(19) 0.0638(8) Uani 1 1 d .
H8 H -0.3654 0.6635 0.4464 0.077 Uiso 1 1 calc R
C9 C -0.1881(9) 0.6698(2) 0.5442(2) 0.0861(12) Uani 1 1 d .
H9 H -0.3004 0.6925 0.5735 0.103 Uiso 1 1 calc R
C10 C 0.0104(10) 0.6540(3) 0.5762(2) 0.0943(15) Uani 1 1 d .
H10 H 0.0342 0.6652 0.6274 0.113 Uiso 1 1 calc R
C11 C 0.1775(8) 0.6213(3) 0.5330(2) 0.0911(13) Uani 1 1 d .
H11 H 0.3153 0.6106 0.5547 0.109 Uiso 1 1 calc R
C12 C 0.1392(6) 0.6046(2) 0.45719(19) 0.0667(8) Uani 1 1 d .
H12 H 0.2529 0.5828 0.4280 0.080 Uiso 1 1 calc R
C13 C 0.1763(5) 0.49812(14) 0.23819(15) 0.0491(6) Uani 1 1 d .
C14 C 0.0104(6) 0.46504(17) 0.1978(2) 0.0680(9) Uani 1 1 d .
H14A H -0.0035 0.4095 0.1953 0.082 Uiso 1 1 calc R
H14B H -0.0907 0.4976 0.1724 0.082 Uiso 1 1 calc R
C15 C 0.3419(7) 0.45136(18) 0.2798(2) 0.0823(11) Uani 1 1 d .
H15A H 0.3237 0.3955 0.2682 0.123 Uiso 1 1 calc R
H15B H 0.3228 0.4596 0.3335 0.123 Uiso 1 1 calc R
H15C H 0.4881 0.4683 0.2650 0.123 Uiso 1 1 calc R
C16 C 0.4664(5) 0.58907(16) 0.13897(16) 0.0532(7) Uani 1 1 d .
C17 C 0.6427(5) 0.61611(16) 0.08654(17) 0.0565(7) Uani 1 1 d .
C18 C 0.6615(9) 0.5762(2) 0.0179(3) 0.1070(17) Uani 1 1 d .
H18 H 0.5598 0.5362 0.0059 0.128 Uiso 1 1 calc R
C19 C 0.8271(10) 0.5944(3) -0.0328(3) 0.129(2) Uani 1 1 d .
H19 H 0.8379 0.5660 -0.0782 0.155 Uiso 1 1 calc R
C20 C 0.9742(8) 0.6532(2) -0.0175(3) 0.0896(13) Uani 1 1 d .
H20 H 1.0838 0.6662 -0.0527 0.108 Uiso 1 1 calc R
C21 C 0.9613(6) 0.6935(2) 0.0499(2) 0.0711(9) Uani 1 1 d .
H21 H 1.0639 0.7334 0.0612 0.085 Uiso 1 1 calc R
C22 C 0.7954(5) 0.67479(19) 0.1014(2) 0.0615(7) Uani 1 1 d .
H22 H 0.7875 0.7027 0.1471 0.074 Uiso 1 1 calc R
H16 H 0.420(5) 0.538(2) 0.1335(17) 0.062(9) Uiso 1 1 d .

loop_
_atom_site_aniso_label
_atom_site_aniso_U_11
_atom_site_aniso_U_22
_atom_site_aniso_U_33
_atom_site_aniso_U_23
_atom_site_aniso_U_13
_atom_site_aniso_U_12
O1 0.0738(14) 0.0399(9) 0.0718(14) -0.0071(8) 0.0070(11) 0.0072(10)
O2 0.0712(13) 0.0304(8) 0.0654(12) 0.0012(8) 0.0074(10) -0.0024(9)
C1 0.0592(15) 0.0362(11) 0.0437(13) -0.0041(10) -0.0046(12) 0.0000(11)
C2 0.0544(14) 0.0348(10) 0.0384(11) -0.0002(9) -0.0040(11) -0.0008(10)
C3 0.0552(14) 0.0332(10) 0.0400(12) 0.0027(9) -0.0046(11) -0.0002(10)
C4 0.0563(14) 0.0359(11) 0.0450(13) 0.0035(9) -0.0015(11) 0.0008(11)
C5 0.0623(17) 0.0409(12) 0.0566(15) 0.0006(11) 0.0043(14) -0.0098(12)
C6 0.0557(15) 0.0459(13) 0.0467(14) -0.0037(10) 0.0015(12) -0.0070(12)
C7 0.0614(16) 0.0391(11) 0.0444(13) 0.0044(10) 0.0044(12) -0.0094(12)
C8 0.078(2) 0.0558(15) 0.0579(18) -0.0045(13) 0.0097(16) -0.0020(15)
C9 0.126(3) 0.071(2) 0.062(2) -0.0170(17) 0.025(3) -0.017(2)
C10 0.144(4) 0.093(3) 0.0458(18) -0.0003(17) -0.004(2) -0.052(3)
C11 0.101(3) 0.106(3) 0.066(2) 0.024(2) -0.024(2) -0.031(3)
C12 0.0648(19) 0.0763(19) 0.0589(18) 0.0106(15) -0.0017(15) -0.0079(17)
C13 0.0645(16) 0.0334(10) 0.0493(14) 0.0024(10) 0.0069(13) 0.0004(12)
C14 0.084(2) 0.0368(12) 0.083(2) -0.0064(14) -0.0011(19) -0.0044(14)
C15 0.108(3) 0.0436(14) 0.095(3) 0.0117(15) -0.010(3) 0.0121(18)
C16 0.0658(17) 0.0391(12) 0.0547(15) 0.0049(11) 0.0110(13) 0.0006(13)
C17 0.0674(17) 0.0451(13) 0.0571(16) 0.0047(11) 0.0139(14) 0.0041(14)
C18 0.134(4) 0.081(2) 0.106(3) -0.041(2) 0.064(3) -0.048(3)
C19 0.158(5) 0.112(3) 0.108(4) -0.048(3) 0.082(4) -0.057(4)
C20 0.102(3) 0.078(2) 0.089(3) 0.004(2) 0.041(2) -0.013(2)
C21 0.0617(18) 0.0707(19) 0.081(2) 0.0156(17) 0.0026(18) -0.0090(16)
C22 0.0563(16) 0.0672(17) 0.0611(18) 0.0094(14) -0.0032(15) 0.0034(15)

loop_
_atom_type_symbol
_atom_type_description
_atom_type_scat_dispersion_real
_atom_type_scat_dispersion_imag
_atom_type_scat_source
C C 0.0033 0.0000 'International Tables Vol C Tables 4.2.6.8 and 6.1.1.4'
H H 0.0000 0.0000 'International Tables Vol C Tables 4.2.6.8 and 6.1.1.4'
O O 0.0106 0.0000 'International Tables Vol C Tables 4.2.6.8 and 6.1.1.4'

loop_
_geom_angle_atom_site_label_1
_geom_angle_atom_site_label_2
_geom_angle_atom_site_label_3
_geom_angle
C1 O2 C5 119.68(19)
O1 C1 O2 118.3(2)
O1 C1 C2 122.7(3)
O2 C1 C2 118.7(2)
C3 C2 C1 120.2(2)
C3 C2 C6 125.2(2)
C1 C2 C6 114.2(2)
C2 C3 C4 120.2(2)
C2 C3 C13 121.0(2)
C4 C3 C13 118.8(2)
C16 C4 C3 121.6(2)
C16 C4 C5 124.4(3)
C3 C4 C5 114.0(2)
O2 C5 C4 113.8(2)
O2 C5 H5A 108.8
C4 C5 H5A 108.8
O2 C5 H5B 108.8
C4 C5 H5B 108.8
H5A C5 H5B 107.7
C2 C6 C7 113.6(2)
C2 C6 H6A 108.8
C7 C6 H6A 108.8
C2 C6 H6B 108.8
C7 C6 H6B 108.8
H6A C6 H6B 107.7
C8 C7 C12 118.3(3)
C8 C7 C6 120.8(3)
C12 C7 C6 120.9(3)
C7 C8 C9 120.2(4)
C7 C8 H8 119.9
C9 C8 H8 119.9
C10 C9 C8 120.8(4)
C10 C9 H9 119.6
C8 C9 H9 119.6
C9 C10 C11 119.8(4)
C9 C10 H10 120.1
C11 C10 H10 120.1
C10 C11 C12 119.4(4)
C10 C11 H11 120.3
C12 C11 H11 120.3
C7 C12 C11 121.5(4)
C7 C12 H12 119.2
C11 C12 H12 119.2
C14 C13 C15 123.5(3)
C14 C13 C3 119.1(3)
C15 C13 C3 117.4(3)
C13 C14 H14A 120.0
C13 C14 H14B 120.0
H14A C14 H14B 120.0
C13 C15 H15A 109.5
C13 C15 H15B 109.5
H15A C15 H15B 109.5
C13 C15 H15C 109.5
H15A C15 H15C 109.5
H15B C15 H15C 109.5
C4 C16 C17 130.7(3)
C4 C16 H16 112.9(19)
C17 C16 H16 116.4(19)
C22 C17 C18 117.1(3)
C22 C17 C16 125.6(3)
C18 C17 C16 117.2(3)
C19 C18 C17 121.4(4)
C19 C18 H18 119.3
C17 C18 H18 119.3
C20 C19 C18 120.5(4)
C20 C19 H19 119.7
C18 C19 H19 119.7
C19 C20 C21 119.6(4)
C19 C20 H20 120.2
C21 C20 H20 120.2
C20 C21 C22 119.9(4)
C20 C21 H21 120.1
C22 C21 H21 120.1
C17 C22 C21 121.5(3)
C17 C22 H22 119.3
C21 C22 H22 119.3

loop_
_geom_bond_atom_site_label_1
_geom_bond_atom_site_label_2
_geom_bond_distance
O1 C1 1.202(3)
O2 C1 1.336(3)
O2 C5 1.432(3)
C1 C2 1.478(3)
C2 C3 1.342(4)
C2 C6 1.510(4)
C3 C4 1.462(4)
C3 C13 1.503(3)
C4 C16 1.326(4)
C4 C5 1.496(3)
C5 H5A 0.9700
C5 H5B 0.9700
C6 C7 1.512(4)
C6 H6A 0.9700
C6 H6B 0.9700
C7 C8 1.369(4)
C7 C12 1.374(4)
C8 C9 1.394(5)
C8 H8 0.9300
C9 C10 1.347(6)
C9 H9 0.9300
C10 C11 1.373(7)
C10 H10 0.9300
C11 C12 1.380(5)
C11 H11 0.9300
C12 H12 0.9300
C13 C14 1.343(4)
C13 C15 1.462(4)
C14 H14A 0.9300
C14 H14B 0.9300
C15 H15A 0.9600
C15 H15B 0.9600
C15 H15C 0.9600
C16 C17 1.476(4)
C16 H16 0.90(3)
C17 C22 1.367(4)
C17 C18 1.381(5)
C18 C19 1.371(6)
C18 H18 0.9300
C19 C20 1.348(6)
C19 H19 0.9300
C20 C21 1.363(6)
C20 H20 0.9300
C21 C22 1.383(5)
C21 H21 0.9300
C22 H22 0.9300

loop_
_geom_torsion_atom_site_label_1
_geom_torsion_atom_site_label_2
_geom_torsion_atom_site_label_3
_geom_torsion_atom_site_label_4
_geom_torsion
C5 O2 C1 O1 172.3(2)
C5 O2 C1 C2 -13.1(4)
O1 C1 C2 C3 161.0(3)
O2 C1 C2 C3 -13.4(4)
O1 C1 C2 C6 -11.9(4)
O2 C1 C2 C6 173.7(2)
C1 C2 C3 C4 11.4(4)
C6 C2 C3 C4 -176.4(2)
C1 C2 C3 C13 -167.3(2)
C6 C2 C3 C13 4.8(4)
C2 C3 C4 C16 -167.7(3)
C13 C3 C4 C16 11.1(4)
C2 C3 C4 C5 14.5(4)
C13 C3 C4 C5 -166.7(2)
C1 O2 C5 C4 38.7(3)
C16 C4 C5 O2 143.7(3)
C3 C4 C5 O2 -38.6(3)
C3 C2 C6 C7 118.9(3)
C1 C2 C6 C7 -68.5(3)
C2 C6 C7 C8 128.0(3)
C2 C6 C7 C12 -54.6(3)
C12 C7 C8 C9 -0.4(4)
C6 C7 C8 C9 177.1(3)
C7 C8 C9 C10 -0.3(5)
C8 C9 C10 C11 0.7(6)
C9 C10 C11 C12 -0.4(6)
C8 C7 C12 C11 0.8(5)
C6 C7 C12 C11 -176.7(3)
C10 C11 C12 C7 -0.4(5)
C2 C3 C13 C14 77.2(4)
C4 C3 C13 C14 -101.6(3)
C2 C3 C13 C15 -102.6(4)
C4 C3 C13 C15 78.6(3)
C3 C4 C16 C17 -177.3(3)
C5 C4 C16 C17 0.3(5)
C4 C16 C17 C22 28.3(5)
C4 C16 C17 C18 -154.8(4)
C22 C17 C18 C19 0.4(7)
C16 C17 C18 C19 -176.7(4)
C17 C18 C19 C20 -1.3(9)
C18 C19 C20 C21 1.6(8)
C19 C20 C21 C22 -1.1(7)
C18 C17 C22 C21 0.1(5)
C16 C17 C22 C21 176.9(3)
C20 C21 C22 C17 0.3(5)

loop_
_cod_related_entry_id
_cod_related_entry_database
_cod_related_entry_code
1 ChemSpider 30660368
